data_7045626
loop_
_publ_author_name
'Xu, Wei'
'Ren, Ya-Nan'
'Xie, Miao'
'Zhou, Lin-Xia'
'Zheng, Yue-Qing'

_publ_section_title
;
 Six uranyl-organic frameworks with naphthalene-dicarboxylic acid and
 bipyridyl-based spacers: syntheses, structures, and properties.
;
_journal_issue 12
_journal_name_full 'Dalton transactions (Cambridge, England : 2003)'
_journal_page_first 4236
_journal_page_last 4250
_journal_paper_doi 10.1039/c7dt04909a
_journal_volume 47
_journal_year 2018
_chemical_formula_moiety 'C36 H18 O16 U2'
_chemical_formula_sum 'C36 H18 O16 U2'
_chemical_formula_weight 1182.57
_space_group_crystal_system orthorhombic
_space_group_IT_number 23
_space_group_name_Hall 'I 2 2'
_space_group_name_H-M_alt 'I 2 2 2'
_symmetry_space_group_name_Hall 'I 2 2'
_symmetry_space_group_name_H-M 'I 2 2 2'
_atom_sites_solution_hydrogens geom
_audit_creation_method SHELXL-2016/6
_audit_update_record
;
2017-09-20 deposited with the CCDC.
2018-02-13 downloaded from the CCDC.
;
_cell_angle_alpha 90
_cell_angle_beta 90
_cell_angle_gamma 90
_cell_formula_units_Z 8
_cell_length_a 19.196(4)
_cell_length_b 27.013(5)
_cell_length_c 21.601(4)
_cell_measurement_reflns_used 71667
_cell_measurement_temperature 293(2)
_cell_measurement_theta_max 25.00
_cell_measurement_theta_min 3.08
_cell_volume 11201(4)
_computing_structure_refinement 'SHELXL-2016/6 (Sheldrick, 2016)'
_diffrn_ambient_temperature 293(2)
_diffrn_measured_fraction_theta_full 0.996
_diffrn_measured_fraction_theta_max 0.996
_diffrn_measurement_device_type 'rigaku r-axis rapid'
_diffrn_measurement_method '\w scan'
_diffrn_radiation_type MoK\a
_diffrn_radiation_wavelength 0.71073
_diffrn_reflns_av_R_equivalents 0.0845
_diffrn_reflns_av_unetI/netI 0.0423
_diffrn_reflns_Laue_measured_fraction_full 0.996
_diffrn_reflns_Laue_measured_fraction_max 0.996
_diffrn_reflns_limit_h_max 21
_diffrn_reflns_limit_h_min -22
_diffrn_reflns_limit_k_max 32
_diffrn_reflns_limit_k_min -32
_diffrn_reflns_limit_l_max 25
_diffrn_reflns_limit_l_min -25
_diffrn_reflns_number 71667
_diffrn_reflns_point_group_measured_fraction_full 0.998
_diffrn_reflns_point_group_measured_fraction_max 0.998
_diffrn_reflns_theta_full 24.999
_diffrn_reflns_theta_max 24.999
_diffrn_reflns_theta_min 3.022
_exptl_absorpt_coefficient_mu 5.824
_exptl_absorpt_correction_T_max 0.527
_exptl_absorpt_correction_T_min 0.391
_exptl_absorpt_correction_type empirical
_exptl_absorpt_process_details ABSCOR(Higashi,1995)
_exptl_crystal_colour yellow
_exptl_crystal_density_diffrn 1.403
_exptl_crystal_description block
_exptl_crystal_F_000 4368
_exptl_crystal_size_max 0.270
_exptl_crystal_size_mid 0.140
_exptl_crystal_size_min 0.110
_refine_diff_density_max 1.587
_refine_diff_density_min -2.754
_refine_diff_density_rms 0.179
_refine_ls_extinction_method none
_refine_ls_goodness_of_fit_ref 1.194
_refine_ls_hydrogen_treatment constr
_refine_ls_matrix_type full
_refine_ls_number_parameters 487
_refine_ls_number_reflns 9877
_refine_ls_number_restraints 143
_refine_ls_restrained_S_all 8.167
_refine_ls_R_factor_all 0.0684
_refine_ls_R_factor_gt 0.0555
_refine_ls_shift/su_max 0.000
_refine_ls_shift/su_mean 0.000
_refine_ls_structure_factor_coef Fsqd
_refine_ls_weighting_details 'w=1/[\s^2^(Fo^2^)+(0.0884P)^2^+93.5104P] where P=(Fo^2^+2Fc^2^)/3'
_refine_ls_weighting_scheme calc
_refine_ls_wR_factor_gt 0.1454
_refine_ls_wR_factor_ref 0.1825
_reflns_Friedel_coverage 0.845
_reflns_Friedel_fraction_full 0.999
_reflns_Friedel_fraction_max 0.999
_reflns_number_gt 8044
_reflns_number_total 9900
_reflns_threshold_expression 'I > 2\s(I)'
_cod_data_source_file c7dt04909a2.cif
_cod_data_source_block shx97
_cod_depositor_comments 'Adding full bibliography for 7045626--7045631.cif.'
_cod_database_code 7045626
_shelx_shelxl_version_number 2016/6
_shelx_space_group_comment
;
The symmetry employed for this shelxl refinement is uniquely defined
by the following loop, which should always be used as a source of
symmetry information in preference to the above space-group names.
They are only intended as comments.
;
_platon_squeeze_void_probe_radius 1.20

loop_
_space_group_symop_operation_xyz
'x, y, z'
'-x, -y, z'
'x, -y, -z'
'-x, y, -z'
'x+1/2, y+1/2, z+1/2'
'-x+1/2, -y+1/2, z+1/2'
'x+1/2, -y+1/2, -z+1/2'
'-x+1/2, y+1/2, -z+1/2'

loop_
_atom_site_label
_atom_site_type_symbol
_atom_site_fract_x
_atom_site_fract_y
_atom_site_fract_z
_atom_site_U_iso_or_equiv
_atom_site_adp_type
_atom_site_occupancy
_atom_site_site_symmetry_order
_atom_site_calc_flag
_atom_site_refinement_flags_posn
_atom_site_refinement_flags_adp
U1 U -0.24853(5) -0.16929(2) 0.10266(3) 0.0509(2) Uani 1 1 d . .
U2 U -0.25209(5) -0.52435(2) -0.18244(3) 0.0570(2) Uani 1 1 d . .
O4 O -0.3068(8) -0.4575(6) -0.1240(8) 0.067(4) Uani 1 1 d . U
O6 O -0.2638(8) -0.4968(6) -0.2526(6) 0.071(4) Uani 1 1 d . .
O11 O -0.1800(7) -0.1050(6) 0.1525(8) 0.061(4) Uani 1 1 d . U
O7 O -0.3237(7) -0.1179(6) 0.1686(7) 0.057(4) Uani 1 1 d . U
O1 O -0.3030(9) -0.2332(7) 0.0411(10) 0.069(5) Uani 1 1 d . U
O2 O -0.1899(8) -0.2318(8) 0.0351(12) 0.105(9) Uani 1 1 d . .
O13 O 0.1167(8) -0.0287(7) 0.3194(8) 0.071(5) Uani 1 1 d . .
O16 O -0.2529(13) -0.1290(6) 0.0384(5) 0.081(4) Uani 1 1 d . .
O8 O -0.3767(8) -0.1723(8) 0.1132(12) 0.098(7) Uani 1 1 d . .
O12 O -0.1232(7) -0.1621(8) 0.1062(10) 0.083(6) Uani 1 1 d . .
O10 O -0.6246(6) -0.0243(6) 0.2968(7) 0.054(4) Uani 1 1 d . .
C32 C 0.1444(9) -0.1232(9) 0.0951(10) 0.059(5) Uani 1 1 d . .
H32A H 0.188980 -0.129272 0.080016 0.071 Uiso 1 1 calc R U
C20 C -0.6464(19) -0.1613(13) 0.0994(15) 0.104(8) Uani 1 1 d . U
H20A H -0.688594 -0.176647 0.090407 0.125 Uiso 1 1 calc R U
C11 C -0.2161(10) -0.2955(9) -0.0791(12) 0.070(4) Uani 1 1 d . U
C19 C -0.6379(14) -0.1257(11) 0.1509(14) 0.082(6) Uani 1 1 d . U
H19A H -0.677591 -0.111436 0.167911 0.098 Uiso 1 1 calc R U
C31 C 0.1368(10) -0.1011(8) 0.1504(12) 0.067(7) Uani 1 1 d . .
H31A H 0.175823 -0.086979 0.168736 0.081 Uiso 1 1 calc R U
C34 C 0.0205(10) -0.1327(7) 0.0818(9) 0.051(4) Uani 1 1 d . .
H34A H -0.017406 -0.140595 0.056875 0.062 Uiso 1 1 calc R U
C6 C -0.2498(14) -0.4291(8) -0.1247(14) 0.103(10) Uani 1 1 d . .
C23 C -0.5128(16) -0.1324(11) 0.1513(16) 0.085(8) Uani 1 1 d . U
C35 C 0.0102(8) -0.1151(8) 0.1456(10) 0.051(5) Uani 1 1 d . .
O9 O -0.6803(8) -0.0920(6) 0.2700(8) 0.063(4) Uani 1 1 d D U
C16 C -0.5040(12) -0.0716(8) 0.2515(9) 0.051(5) Uani 1 1 d . .
H16A H -0.501839 -0.047356 0.282002 0.062 Uiso 1 1 calc R U
C28 C -0.0069(12) -0.0688(9) 0.2649(14) 0.076(8) Uani 1 1 d . .
H28A H -0.014000 -0.058019 0.305356 0.091 Uiso 1 1 calc R U
C24 C -0.5746(10) -0.1128(8) 0.1746(10) 0.049(5) Uani 1 1 d D U
C36 C 0.0703(10) -0.0983(8) 0.1831(11) 0.055(6) Uani 1 1 d . .
C13 C -0.3807(13) -0.1376(12) 0.1454(14) 0.079(9) Uani 1 1 d . .
C15 C -0.4422(11) -0.0926(8) 0.2300(10) 0.055(5) Uani 1 1 d D U
H15A H -0.400415 -0.089768 0.251541 0.066 Uiso 1 1 calc R U
C17 C -0.5679(11) -0.0858(8) 0.2291(12) 0.061(7) Uani 1 1 d D .
C25 C -0.1232(10) -0.1268(9) 0.1482(14) 0.065(7) Uani 1 1 d . .
C14 C -0.4472(12) -0.1186(11) 0.1729(12) 0.068(7) Uani 1 1 d D .
C29 C 0.0619(12) -0.0760(8) 0.2395(11) 0.052(5) Uani 1 1 d . U
C27 C -0.0638(10) -0.0794(8) 0.2234(10) 0.047(5) Uani 1 1 d . U
H27A H -0.107234 -0.065745 0.232029 0.057 Uiso 1 1 calc R U
C26 C -0.0575(10) -0.1074(10) 0.1739(15) 0.067(8) Uani 1 1 d . .
C5 C -0.2491(18) -0.3842(7) -0.0870(10) 0.073(4) Uani 1 1 d . U
C2 C -0.2432(13) -0.2984(8) -0.0158(10) 0.067(5) Uani 1 1 d . U
C1 C -0.2465(17) -0.2527(7) 0.0215(10) 0.076(7) Uani 1 1 d . .
C33 C 0.0869(11) -0.1371(9) 0.0598(10) 0.068(6) Uani 1 1 d . .
H33A H 0.093934 -0.149809 0.020287 0.082 Uiso 1 1 calc R U
C22 C -0.5190(15) -0.1601(10) 0.0932(13) 0.083(8) Uani 1 1 d . U
H22A H -0.478965 -0.171593 0.073765 0.100 Uiso 1 1 calc R U
C7 C -0.2011(12) -0.3367(11) -0.1783(12) 0.078(5) Uani 1 1 d . U
H7A H -0.207675 -0.363490 -0.204791 0.094 Uiso 1 1 calc R U
C10 C -0.1940(13) -0.2508(10) -0.1108(13) 0.085(6) Uani 1 1 d . U
H10A H -0.196816 -0.220883 -0.089608 0.103 Uiso 1 1 calc R U
C8 C -0.1740(14) -0.2924(11) -0.2015(13) 0.090(7) Uani 1 1 d . U
H8A H -0.158153 -0.292416 -0.242189 0.108 Uiso 1 1 calc R U
C9 C -0.1691(17) -0.2504(12) -0.1701(15) 0.100(9) Uani 1 1 d . U
H9A H -0.149720 -0.222042 -0.187586 0.120 Uiso 1 1 calc R U
C21 C -0.5862(19) -0.1698(14) 0.066(2) 0.122(12) Uani 1 1 d . U
H21A H -0.589064 -0.181690 0.025254 0.146 Uiso 1 1 calc R U
C3 C -0.2712(12) -0.3394(9) 0.0066(13) 0.084(8) Uani 1 1 d . .
H3A H -0.290214 -0.339268 0.046161 0.101 Uiso 1 1 calc R U
C4 C -0.2724(12) -0.3837(9) -0.0292(14) 0.089(9) Uani 1 1 d . .
H4A H -0.289878 -0.412638 -0.011761 0.107 Uiso 1 1 calc R U
C12 C -0.2188(10) -0.3412(9) -0.1139(10) 0.063(4) Uani 1 1 d . U
C30 C 0.1198(13) -0.0615(11) 0.2826(14) 0.068(7) Uani 1 1 d . U
O15 O -0.2379(8) -0.2095(6) 0.1643(6) 0.072(4) Uani 1 1 d . U
O5 O -0.2431(11) -0.5522(7) -0.1112(6) 0.085(4) Uani 1 1 d . U
O3 O -0.1955(7) -0.4460(5) -0.1502(7) 0.057(3) Uani 1 1 d . U
O14 O 0.1714(8) -0.0900(6) 0.2822(8) 0.067(4) Uani 1 1 d D U
C18 C -0.6248(10) -0.0672(8) 0.2684(11) 0.051(6) Uani 1 1 d . .

loop_
_atom_site_aniso_label
_atom_site_aniso_U_11
_atom_site_aniso_U_22
_atom_site_aniso_U_33
_atom_site_aniso_U_23
_atom_site_aniso_U_13
_atom_site_aniso_U_12
U1 0.0342(3) 0.0587(4) 0.0598(4) -0.0198(3) 0.0025(5) 0.0001(5)
U2 0.0376(3) 0.0645(4) 0.0690(4) -0.0287(3) 0.0006(5) 0.0005(5)
O4 0.060(6) 0.069(6) 0.073(7) -0.018(5) 0.005(5) 0.003(5)
O6 0.067(12) 0.082(9) 0.064(8) 0.002(7) -0.008(8) 0.004(8)
O11 0.049(6) 0.061(6) 0.072(7) -0.020(5) -0.004(5) -0.002(5)
O7 0.044(5) 0.065(6) 0.062(6) -0.011(5) 0.009(5) -0.001(5)
O1 0.063(7) 0.069(7) 0.076(7) -0.018(6) 0.002(6) -0.007(5)
O2 0.043(8) 0.111(14) 0.16(2) -0.113(15) -0.008(10) 0.007(9)
O13 0.061(9) 0.080(11) 0.071(12) -0.036(10) -0.006(8) -0.012(8)
O16 0.099(10) 0.102(10) 0.042(6) 0.005(7) -0.013(13) -0.015(15)
O8 0.041(8) 0.118(16) 0.136(18) -0.070(16) 0.024(11) -0.025(9)
O12 0.031(7) 0.122(15) 0.097(14) -0.067(13) 0.007(8) -0.015(8)
O10 0.033(6) 0.065(9) 0.064(10) -0.039(8) 0.016(6) -0.002(6)
C32 0.030(9) 0.086(15) 0.061(13) -0.008(11) 0.009(8) 0.003(9)
C20 0.104(10) 0.106(9) 0.102(9) -0.018(6) 0.000(7) 0.001(7)
C11 0.044(10) 0.084(7) 0.083(9) -0.043(6) -0.003(9) -0.002(9)
C19 0.071(8) 0.088(8) 0.086(8) -0.002(6) 0.002(6) 0.005(6)
C31 0.045(11) 0.059(12) 0.098(19) -0.033(13) -0.012(11) -0.003(10)
C34 0.049(10) 0.054(11) 0.051(11) -0.015(9) -0.001(8) -0.001(9)
C6 0.033(9) 0.094(14) 0.18(3) -0.082(17) -0.045(19) 0.027(15)
C23 0.084(8) 0.085(8) 0.085(8) -0.0002(14) 0.0001(14) -0.0001(14)
C35 0.022(8) 0.068(13) 0.064(13) -0.018(11) 0.015(8) -0.012(8)
O9 0.063(4) 0.063(4) 0.063(4) -0.0012(14) 0.0002(14) 0.0005(14)
C16 0.047(11) 0.078(13) 0.029(9) -0.028(10) -0.010(8) 0.008(10)
C28 0.047(11) 0.086(16) 0.094(19) -0.070(15) 0.008(12) -0.024(11)
C24 0.044(7) 0.055(7) 0.049(7) -0.013(6) -0.001(6) 0.010(5)
C36 0.043(9) 0.059(12) 0.063(14) -0.038(11) 0.005(9) 0.000(9)
C13 0.052(13) 0.11(2) 0.079(19) -0.064(17) 0.013(12) -0.002(13)
C15 0.048(7) 0.057(8) 0.060(8) -0.002(6) 0.006(6) -0.001(6)
C17 0.050(11) 0.053(12) 0.080(17) -0.043(12) 0.016(11) 0.003(9)
C25 0.028(9) 0.064(13) 0.10(2) -0.040(14) 0.019(11) -0.012(9)
C14 0.064(13) 0.081(16) 0.060(16) -0.041(14) -0.001(12) 0.011(12)
C29 0.052(7) 0.053(7) 0.052(8) -0.017(6) -0.001(6) 0.000(6)
C27 0.039(6) 0.051(7) 0.051(7) -0.014(6) -0.001(5) -0.002(5)
C26 0.022(8) 0.082(17) 0.10(2) -0.028(15) -0.002(11) 0.003(9)
C5 0.066(7) 0.076(5) 0.077(7) -0.025(5) -0.007(6) 0.004(6)
C2 0.045(11) 0.073(10) 0.083(9) -0.048(8) -0.002(11) -0.003(12)
C1 0.074(13) 0.068(11) 0.086(15) -0.032(10) 0.051(17) -0.032(14)
C33 0.059(12) 0.099(18) 0.045(12) -0.002(12) 0.016(10) 0.019(12)
C22 0.080(9) 0.086(9) 0.084(9) -0.010(6) -0.002(6) 0.003(6)
C7 0.068(13) 0.097(12) 0.069(8) -0.027(7) 0.007(11) 0.020(11)
C10 0.086(16) 0.088(8) 0.083(14) -0.051(10) 0.004(13) -0.023(13)
C8 0.092(18) 0.110(16) 0.067(13) -0.011(11) -0.002(12) 0.012(14)
C9 0.105(10) 0.102(11) 0.092(10) 0.000(7) -0.002(7) -0.001(7)
C21 0.118(13) 0.127(13) 0.121(13) -0.004(7) 0.000(7) -0.001(7)
C3 0.080(18) 0.077(14) 0.096(18) -0.057(14) -0.005(13) 0.021(12)
C4 0.083(18) 0.074(14) 0.11(2) -0.050(14) -0.007(14) -0.026(12)
C12 0.048(9) 0.077(7) 0.065(7) -0.032(6) -0.004(8) 0.005(8)
C30 0.064(8) 0.069(9) 0.071(9) -0.006(6) -0.007(6) -0.007(6)
O15 0.068(9) 0.109(9) 0.038(6) 0.008(6) -0.012(7) 0.008(8)
O5 0.081(9) 0.138(10) 0.037(6) -0.027(7) -0.011(8) 0.006(10)
O3 0.056(6) 0.053(6) 0.061(6) -0.021(5) 0.006(5) -0.006(5)
O14 0.068(6) 0.059(6) 0.075(7) -0.031(5) -0.018(5) -0.020(5)
C18 0.035(9) 0.054(11) 0.065(14) -0.029(10) 0.017(9) -0.011(8)

loop_
_atom_type_symbol
_atom_type_description
_atom_type_scat_dispersion_real
_atom_type_scat_dispersion_imag
_atom_type_scat_source
C C 0.0033 0.0016 'International Tables Vol C Tables 4.2.6.8 and 6.1.1.4'
H H 0.0000 0.0000 'International Tables Vol C Tables 4.2.6.8 and 6.1.1.4'
O O 0.0106 0.0060 'International Tables Vol C Tables 4.2.6.8 and 6.1.1.4'
U U -9.6767 9.6646 'International Tables Vol C Tables 4.2.6.8 and 6.1.1.4'

loop_
_geom_angle_atom_site_label_1
_geom_angle_atom_site_label_2
_geom_angle_atom_site_label_3
_geom_angle
_geom_angle_site_symmetry_1
_geom_angle_site_symmetry_3
O15 U1 O16 175.8(10) . .
O15 U1 O12 84.7(8) . .
O16 U1 O12 91.3(10) . .
O15 U1 O1 91.5(7) . .
O16 U1 O1 89.3(7) . .
O12 U1 O1 120.4(6) . .
O15 U1 O11 92.5(7) . .
O16 U1 O11 86.2(7) . .
O12 U1 O11 52.3(6) . .
O1 U1 O11 171.3(6) . .
O15 U1 O7 88.7(6) . .
O16 U1 O7 94.6(8) . .
O12 U1 O7 121.4(5) . .
O1 U1 O7 117.9(5) . .
O11 U1 O7 69.9(4) . .
O15 U1 O8 91.5(9) . .
O16 U1 O8 92.6(10) . .
O12 U1 O8 172.4(5) . .
O1 U1 O8 66.2(6) . .
O11 U1 O8 121.4(6) . .
O7 U1 O8 51.8(6) . .
O15 U1 O2 88.4(9) . .
O16 U1 O2 88.8(9) . .
O12 U1 O2 67.9(6) . .
O1 U1 O2 52.5(4) . .
O11 U1 O2 119.8(5) . .
O7 U1 O2 169.9(5) . .
O8 U1 O2 118.7(6) . .
O15 U1 C13 92.6(9) . .
O16 U1 C13 91.6(11) . .
O12 U1 C13 149.1(7) . .
O1 U1 C13 90.4(7) . .
O11 U1 C13 97.1(6) . .
O7 U1 C13 27.7(6) . .
O8 U1 C13 24.3(7) . .
O2 U1 C13 142.9(6) . .
O15 U1 C25 83.5(8) . .
O16 U1 C25 93.6(9) . .
O12 U1 C25 27.5(6) . .
O1 U1 C25 147.7(6) . .
O11 U1 C25 25.8(6) . .
O7 U1 C25 93.9(6) . .
O8 U1 C25 145.5(7) . .
O2 U1 C25 95.3(6) . .
C13 U1 C25 121.6(6) . .
O15 U1 C1 88.6(7) . .
O16 U1 C1 90.3(7) . .
O12 U1 C1 94.0(8) . .
O1 U1 C1 26.4(8) . .
O11 U1 C1 146.0(7) . .
O7 U1 C1 144.1(7) . .
O8 U1 C1 92.5(8) . .
O2 U1 C1 26.1(7) . .
C13 U1 C1 116.8(8) . .
C25 U1 C1 121.3(8) . .
O6 U2 O5 178.2(9) . .
O6 U2 O14 87.7(7) . 5_444
O5 U2 O14 91.3(8) . 5_444
O6 U2 O4 94.6(7) . .
O5 U2 O4 84.5(7) . .
O14 U2 O4 116.3(6) 5_444 .
O6 U2 O3 86.3(6) . .
O5 U2 O3 94.5(7) . .
O14 U2 O3 168.0(5) 5_444 .
O4 U2 O3 53.9(4) . .
O6 U2 O10 88.2(7) . 5_544
O5 U2 O10 93.6(8) . 5_544
O14 U2 O10 122.6(5) 5_444 5_544
O4 U2 O10 121.0(5) . 5_544
O3 U2 O10 67.6(5) . 5_544
O6 U2 O9 91.6(7) . 5_544
O5 U2 O9 89.5(7) . 5_544
O14 U2 O9 70.8(5) 5_444 5_544
O4 U2 O9 170.7(6) . 5_544
O3 U2 O9 119.8(5) . 5_544
O10 U2 O9 52.2(5) 5_544 5_544
O6 U2 O13 84.4(7) . 5_444
O5 U2 O13 93.8(8) . 5_444
O14 U2 O13 50.6(6) 5_444 5_444
O4 U2 O13 66.3(5) . 5_444
O3 U2 O13 118.3(5) . 5_444
O10 U2 O13 170.1(5) 5_544 5_444
O9 U2 O13 121.4(5) 5_544 5_444
O6 U2 C30 78.4(8) . 5_444
O5 U2 C30 100.1(10) . 5_444
O14 U2 C30 27.0(7) 5_444 5_444
O4 U2 C30 91.6(7) . 5_444
O3 U2 C30 141.0(7) . 5_444
O10 U2 C30 145.8(7) 5_544 5_444
O9 U2 C30 96.5(7) 5_544 5_444
O13 U2 C30 25.5(6) 5_444 5_444
O6 U2 C6 89.8(8) . .
O5 U2 C6 90.1(8) . .
O14 U2 C6 143.5(7) 5_444 .
O4 U2 C6 27.8(7) . .
O3 U2 C6 26.2(7) . .
O10 U2 C6 93.6(7) 5_544 .
O9 U2 C6 145.7(7) 5_544 .
O13 U2 C6 92.9(7) 5_444 .
C30 U2 C6 117.4(8) 5_444 .
O6 U2 C18 87.7(8) . 5_544
O5 U2 C18 93.9(8) . 5_544
O14 U2 C18 95.9(6) 5_444 5_544
O4 U2 C18 147.8(5) . 5_544
O3 U2 C18 94.3(5) . 5_544
O10 U2 C18 26.8(5) 5_544 5_544
O9 U2 C18 25.6(5) 5_544 5_544
O13 U2 C18 145.8(5) 5_444 5_544
C30 U2 C18 120.3(7) 5_444 5_544
C6 U2 C18 120.4(7) . 5_544
C6 O4 U2 93.8(12) . .
C25 O11 U1 95.9(13) . .
C13 O7 U1 92.2(13) . .
C1 O1 U1 96.3(14) . .
C1 O2 U1 93.0(13) . .
C30 O13 U2 88.5(16) . 5
C13 O8 U1 95.4(16) . .
C25 O12 U1 94.6(12) . .
C18 O10 U2 94.6(11) . 5_455
C31 C32 C33 121.3(18) . .
C31 C32 H32A 119.3 . .
C33 C32 H32A 119.3 . .
C21 C20 C19 114(3) . .
C21 C20 H20A 122.9 . .
C19 C20 H20A 122.9 . .
C12 C11 C10 118(2) . .
C12 C11 C2 115(2) . .
C10 C11 C2 126(2) . .
C24 C19 C20 123(3) . .
C24 C19 H19A 118.4 . .
C20 C19 H19A 118.4 . .
C32 C31 C36 123.3(18) . .
C32 C31 H31A 118.3 . .
C36 C31 H31A 118.3 . .
C33 C34 C35 118.7(18) . .
C33 C34 H34A 120.7 . .
C35 C34 H34A 120.7 . .
O3 C6 O4 118.2(16) . .
O3 C6 C5 122(3) . .
O4 C6 C5 119(3) . .
O3 C6 U2 59.8(9) . .
O4 C6 U2 58.4(9) . .
C5 C6 U2 172(2) . .
C24 C23 C14 123(3) . .
C24 C23 C22 116(3) . .
C14 C23 C22 120(3) . .
C26 C35 C34 124.2(19) . .
C26 C35 C36 115.1(19) . .
C34 C35 C36 120.4(15) . .
C18 O9 U2 95.1(13) . 5_455
C17 C16 C15 122.0(19) . .
C17 C16 H16A 119.0 . .
C15 C16 H16A 119.0 . .
C27 C28 C29 115(2) . .
C27 C28 H28A 122.3 . .
C29 C28 H28A 122.3 . .
C19 C24 C23 122(2) . .
C19 C24 C17 122(2) . .
C23 C24 C17 115(2) . .
C29 C36 C31 123.9(19) . .
C29 C36 C35 122.0(18) . .
C31 C36 C35 113.6(18) . .
O8 C13 O7 120(2) . .
O8 C13 C14 124(2) . .
O7 C13 C14 115(2) . .
O8 C13 U1 60.3(13) . .
O7 C13 U1 60.1(11) . .
C14 C13 U1 174.7(18) . .
C16 C15 C14 116(2) . .
C16 C15 H15A 122.2 . .
C14 C15 H15A 122.2 . .
C16 C17 C24 121.8(19) . .
C16 C17 C18 111.4(18) . .
C24 C17 C18 127(2) . .
O11 C25 O12 113(2) . .
O11 C25 C26 124(2) . .
O12 C25 C26 121.2(19) . .
O11 C25 U1 58.3(11) . .
O12 C25 U1 57.9(10) . .
C26 C25 U1 177(2) . .
C23 C14 C15 119(2) . .
C23 C14 C13 123(2) . .
C15 C14 C13 117(2) . .
C36 C29 C28 120(2) . .
C36 C29 C30 125(2) . .
C28 C29 C30 114(2) . .
C26 C27 C28 123(2) . .
C26 C27 H27A 118.3 . .
C28 C27 H27A 118.3 . .
C27 C26 C35 120.5(19) . .
C27 C26 C25 116(2) . .
C35 C26 C25 124(2) . .
C4 C5 C12 120.9(19) . .
C4 C5 C6 122(3) . .
C12 C5 C6 117(2) . .
C3 C2 C11 122.0(18) . .
C3 C2 C1 119(2) . .
C11 C2 C1 119(2) . .
O2 C1 O1 117.9(15) . .
O2 C1 C2 118(3) . .
O1 C1 C2 124(3) . .
O2 C1 U1 60.9(10) . .
O1 C1 U1 57.2(10) . .
C2 C1 U1 175(2) . .
C34 C33 C32 122(2) . .
C34 C33 H33A 119.1 . .
C32 C33 H33A 119.1 . .
C21 C22 C23 121(3) . .
C21 C22 H22A 119.3 . .
C23 C22 H22A 119.3 . .
C8 C7 C12 120(2) . .
C8 C7 H7A 119.8 . .
C12 C7 H7A 119.8 . .
C9 C10 C11 123(2) . .
C9 C10 H10A 118.3 . .
C11 C10 H10A 118.3 . .
C9 C8 C7 125(3) . .
C9 C8 H8A 117.4 . .
C7 C8 H8A 117.4 . .
C8 C9 C10 117(3) . .
C8 C9 H9A 121.7 . .
C10 C9 H9A 121.7 . .
C20 C21 C22 120(4) . .
C20 C21 H21A 120.1 . .
C22 C21 H21A 120.1 . .
C2 C3 C4 121(3) . .
C2 C3 H3A 119.6 . .
C4 C3 H3A 119.6 . .
C5 C4 C3 121(3) . .
C5 C4 H4A 119.5 . .
C3 C4 H4A 119.6 . .
C5 C12 C7 124(2) . .
C5 C12 C11 120(2) . .
C7 C12 C11 115(2) . .
O13 C30 O14 120(3) . .
O13 C30 C29 125(2) . .
O14 C30 C29 115(2) . .
O13 C30 U2 66.0(14) . 5
O14 C30 U2 61.5(12) . 5
C29 C30 U2 157(2) . 5
C6 O3 U2 94.0(12) . .
C30 O14 U2 91.5(15) . 5
O9 C18 O10 117.4(18) . .
O9 C18 C17 117.6(19) . .
O10 C18 C17 124.6(17) . .
O9 C18 U2 59.3(11) . 5_455
O10 C18 U2 58.6(9) . 5_455
C17 C18 U2 166.2(18) . 5_455

loop_
_geom_bond_atom_site_label_1
_geom_bond_atom_site_label_2
_geom_bond_distance
_geom_bond_site_symmetry_2
U1 O15 1.731(13) .
U1 O16 1.765(13) .
U1 O12 2.415(14) .
U1 O1 2.416(18) .
U1 O11 2.429(14) .
U1 O7 2.457(14) .
U1 O8 2.472(16) .
U1 O2 2.498(16) .
U1 C13 2.83(2) .
U1 C25 2.84(2) .
U1 C1 2.856(17) .
U2 O6 1.703(14) .
U2 O5 1.721(14) .
U2 O14 2.427(14) 5_444
U2 O4 2.442(15) .
U2 O3 2.479(13) .
U2 O10 2.489(12) 5_544
U2 O9 2.509(17) 5_544
U2 O13 2.523(16) 5_444
U2 C30 2.76(3) 5_444
U2 C6 2.860(18) .
U2 C18 2.905(18) 5_544
O4 C6 1.34(3) .
O11 C25 1.24(2) .
O7 C13 1.32(3) .
O1 C1 1.28(3) .
O2 C1 1.26(3) .
O13 C30 1.19(3) .
O8 C13 1.17(3) .
O12 C25 1.31(3) .
O10 C18 1.31(2) .
C32 C31 1.34(3) .
C32 C33 1.39(3) .
C32 H32A 0.9300 .
C20 C21 1.39(4) .
C20 C19 1.48(4) .
C20 H20A 0.9300 .
C11 C12 1.45(3) .
C11 C10 1.45(4) .
C11 C2 1.47(3) .
C19 C24 1.36(3) .
C19 H19A 0.9300 .
C31 C36 1.46(3) .
C31 H31A 0.9300 .
C34 C33 1.36(3) .
C34 C35 1.47(3) .
C34 H34A 0.9300 .
C6 O3 1.27(3) .
C6 C5 1.46(3) .
C23 C24 1.39(3) .
C23 C14 1.39(4) .
C23 C22 1.46(4) .
C35 C26 1.45(3) .
C35 C36 1.48(3) .
O9 C18 1.26(2) .
C16 C17 1.37(3) .
C16 C15 1.39(3) .
C16 H16A 0.9300 .
C28 C27 1.44(3) .
C28 C29 1.44(3) .
C28 H28A 0.9300 .
C24 C17 1.39(2) .
C36 C29 1.37(3) .
C13 C14 1.50(3) .
C15 C14 1.42(2) .
C15 H15A 0.9300 .
C17 C18 1.47(3) .
C25 C26 1.47(3) .
C29 C30 1.50(3) .
C27 C26 1.31(3) .
C27 H27A 0.9300 .
C5 C4 1.33(3) .
C5 C12 1.42(3) .
C2 C3 1.32(3) .
C2 C1 1.47(2) .
C33 H33A 0.9300 .
C22 C21 1.45(4) .
C22 H22A 0.9300 .
C7 C8 1.40(4) .
C7 C12 1.44(3) .
C7 H7A 0.9300 .
C10 C9 1.37(4) .
C10 H10A 0.9300 .
C8 C9 1.33(4) .
C8 H8A 0.9300 .
C9 H9A 0.9300 .
C21 H21A 0.9300 .
C3 C4 1.43(3) .
C3 H3A 0.9300 .
C4 H4A 0.9300 .
C30 O14 1.26(3) .

loop_
_platon_squeeze_void_nr
_platon_squeeze_void_average_x
_platon_squeeze_void_average_y
_platon_squeeze_void_average_z
_platon_squeeze_void_volume
_platon_squeeze_void_count_electrons
_platon_squeeze_void_content
1 -0.036 0.000 0.000 629 85 ' '
2 -0.039 -0.004 0.436 3948 531 ' '
3 -0.022 0.500 0.500 629 85 ' '
